data_4034592
loop_
_publ_author_name
'Filatov, Alexander S.'
'Wang, Siqi'
'Khoroshilova, Olesya V.'
'Lozovskiy, Stanislav V.'
'Larina, Anna G.'
'Boitsov, Vitali M.'
'Stepakov, Alexander V.'

_publ_section_title
;
 Stereo- and Regioselective 1,3-Dipolar Cycloaddition of the Stable
 Ninhydrin-Derived Azomethine Ylide to Cyclopropenes: Trapping of Unstable
 Cyclopropene Dipolarophiles.
;
_journal_issue 11
_journal_name_full 'The Journal of organic chemistry'
_journal_page_first 7017
_journal_page_last 7036
_journal_paper_doi 10.1021/acs.joc.9b00753
_journal_volume 84
_journal_year 2019
_chemical_formula_moiety 'C17 H17 N O2'
_chemical_formula_sum 'C17 H17 N O2'
_chemical_formula_weight 267.31
_space_group_crystal_system triclinic
_space_group_IT_number 2
_space_group_name_Hall '-P 1'
_space_group_name_H-M_alt 'P -1'
_atom_sites_solution_hydrogens geom
_atom_sites_solution_primary iterative
_audit_creation_date 2018-12-04
_audit_creation_method
;
Olex2 1.2
(compiled 2018.05.29 svn.r3508 for OlexSys, GUI svn.r5506)
;
_cell_angle_alpha 88.483(3)
_cell_angle_beta 86.881(3)
_cell_angle_gamma 89.643(3)
_cell_formula_units_Z 4
_cell_length_a 9.7016(4)
_cell_length_b 11.6604(4)
_cell_length_c 11.7270(5)
_cell_measurement_reflns_used 7877
_cell_measurement_temperature 100(2)
_cell_measurement_theta_max 30.7740
_cell_measurement_theta_min 3.1440
_cell_volume 1324.17(9)
_computing_cell_refinement
;
CrysAlisPro, Agilent Technologies,
Version 1.171.36.32 (release 02-08-2013 CrysAlis171 .NET)
(compiled Aug  2 2013,16:46:58)
;
_computing_data_collection
;
CrysAlisPro, Agilent Technologies,
Version 1.171.36.32 (release 02-08-2013 CrysAlis171 .NET)
(compiled Aug  2 2013,16:46:58)
;
_computing_data_reduction
;
CrysAlisPro, Agilent Technologies,
Version 1.171.36.32 (release 02-08-2013 CrysAlis171 .NET)
(compiled Aug  2 2013,16:46:58)
;
_computing_molecular_graphics 'Olex2 (Dolomanov et al., 2009)'
_computing_publication_material 'Olex2 (Dolomanov et al., 2009)'
_computing_structure_refinement 'ShelXL (Sheldrick, 2015)'
_computing_structure_solution
;
Superflip (Palatinus & Chapuis, 2007;Palatinus & van der Lee, 2008;
Palatinus et al., 2012)
;
_diffrn_ambient_temperature 100(2)
_diffrn_detector_area_resol_mean 16.2096
_diffrn_measured_fraction_theta_full 0.999
_diffrn_measured_fraction_theta_max 0.999
_diffrn_measurement_details
;
#__ type_ start__ end____ width___ exp.time_
  1 omega  -44.00   35.00   1.0000    5.0000
omega____ theta____ kappa____ phi______ frames
    -       23.5178  -57.0000   90.0000 79

#__ type_ start__ end____ width___ exp.time_
  2 omega   46.00   72.00   1.0000    5.0000
omega____ theta____ kappa____ phi______ frames
    -       23.5178 -178.0000   60.0000 26

#__ type_ start__ end____ width___ exp.time_
  3 omega   21.00   65.00   1.0000    5.0000
omega____ theta____ kappa____ phi______ frames
    -       23.5178  -99.0000 -120.0000 44

#__ type_ start__ end____ width___ exp.time_
  4 omega  -21.00   63.00   1.0000    5.0000
omega____ theta____ kappa____ phi______ frames
    -       23.5178  -99.0000  -30.0000 84

#__ type_ start__ end____ width___ exp.time_
  5 omega   39.00   65.00   1.0000    5.0000
omega____ theta____ kappa____ phi______ frames
    -       23.5178  -99.0000  120.0000 26

#__ type_ start__ end____ width___ exp.time_
  6 omega    2.00   46.00   1.0000    5.0000
omega____ theta____ kappa____ phi______ frames
    -       23.5178   77.0000   60.0000 44

#__ type_ start__ end____ width___ exp.time_
  7 omega  -21.00   96.00   1.0000    5.0000
omega____ theta____ kappa____ phi______ frames
    -       23.5178   19.0000  -90.0000 117

#__ type_ start__ end____ width___ exp.time_
  8 omega  -91.00   -1.00   1.0000    5.0000
omega____ theta____ kappa____ phi______ frames
    -      -22.4241  -57.0000   90.0000 90

#__ type_ start__ end____ width___ exp.time_
  9 omega   56.00   98.00   1.0000    5.0000
omega____ theta____ kappa____ phi______ frames
    -       23.5178  178.0000  150.0000 42

#__ type_ start__ end____ width___ exp.time_
 10 omega   -7.00   73.00   1.0000    5.0000
omega____ theta____ kappa____ phi______ frames
    -       23.5178   77.0000 -120.0000 80

#__ type_ start__ end____ width___ exp.time_
 11 omega  -45.00   62.00   1.0000    5.0000
omega____ theta____ kappa____ phi______ frames
    -       23.5178  -19.0000  150.0000 107

#__ type_ start__ end____ width___ exp.time_
 12 omega    6.00   92.00   1.0000    5.0000
omega____ theta____ kappa____ phi______ frames
    -       23.5178   69.0000  -22.0000 86
;
_diffrn_measurement_device_type 'Xcalibur, Eos'
_diffrn_measurement_method '\w scans'
_diffrn_orient_matrix_UB_11 -0.0145956000
_diffrn_orient_matrix_UB_12 0.0596530000
_diffrn_orient_matrix_UB_13 0.0011196000
_diffrn_orient_matrix_UB_21 0.0472791000
_diffrn_orient_matrix_UB_22 0.0093696000
_diffrn_orient_matrix_UB_23 -0.0475724000
_diffrn_orient_matrix_UB_31 -0.0539718000
_diffrn_orient_matrix_UB_32 -0.0075278000
_diffrn_orient_matrix_UB_33 -0.0375150000
_diffrn_radiation_monochromator graphite
_diffrn_radiation_type MoK\a
_diffrn_radiation_wavelength 0.71073
_diffrn_reflns_av_R_equivalents 0.0315
_diffrn_reflns_av_unetI/netI 0.0308
_diffrn_reflns_Laue_measured_fraction_full 0.999
_diffrn_reflns_Laue_measured_fraction_max 0.999
_diffrn_reflns_limit_h_max 12
_diffrn_reflns_limit_h_min -12
_diffrn_reflns_limit_k_max 15
_diffrn_reflns_limit_k_min -15
_diffrn_reflns_limit_l_max 15
_diffrn_reflns_limit_l_min -15
_diffrn_reflns_number 21722
_diffrn_reflns_point_group_measured_fraction_full 0.999
_diffrn_reflns_point_group_measured_fraction_max 0.999
_diffrn_reflns_theta_full 25.242
_diffrn_reflns_theta_max 27.500
_diffrn_reflns_theta_min 2.728
_diffrn_source 'Enhance (Mo) X-ray Source'
_exptl_absorpt_coefficient_mu 0.088
_exptl_absorpt_correction_T_max 1.00000
_exptl_absorpt_correction_T_min 0.94254
_exptl_absorpt_correction_type multi-scan
_exptl_absorpt_process_details
;
CrysAlisPro, Agilent Technologies,
Version 1.171.36.32 (release 02-08-2013 CrysAlis171 .NET)
(compiled Aug  2 2013,16:46:58)
Empirical absorption correction using spherical harmonics,
 implemented in SCALE3 ABSPACK scaling algorithm.
;
_exptl_crystal_colour colourless
_exptl_crystal_colour_primary colourless
_exptl_crystal_density_diffrn 1.341
_exptl_crystal_description prism
_exptl_crystal_F_000 568
_exptl_crystal_size_max 0.46
_exptl_crystal_size_mid 0.4
_exptl_crystal_size_min 0.29
_refine_diff_density_max 0.716
_refine_diff_density_min -0.306
_refine_diff_density_rms 0.088
_refine_ls_extinction_method none
_refine_ls_goodness_of_fit_ref 1.101
_refine_ls_hydrogen_treatment constr
_refine_ls_matrix_type full
_refine_ls_number_parameters 363
_refine_ls_number_reflns 6082
_refine_ls_number_restraints 0
_refine_ls_restrained_S_all 1.101
_refine_ls_R_factor_all 0.0791
_refine_ls_R_factor_gt 0.0721
_refine_ls_shift/su_max 0.000
_refine_ls_shift/su_mean 0.000
_refine_ls_structure_factor_coef Fsqd
_refine_ls_weighting_details 'w=1/[\s^2^(Fo^2^)+(0.0908P)^2^+2.3485P] where P=(Fo^2^+2Fc^2^)/3'
_refine_ls_weighting_scheme calc
_refine_ls_wR_factor_gt 0.1929
_refine_ls_wR_factor_ref 0.1984
_reflns_Friedel_coverage 0.000
_reflns_number_gt 5325
_reflns_number_total 6082
_reflns_threshold_expression 'I > 2\s(I)'
_cod_data_source_file jo9b00753_si_003.cif
_cod_data_source_block 8296-11045_step-73
_cod_original_cell_volume 1324.16(9)
_cod_database_code 4034592
_shelx_shelxl_version_number 2014/7
_chemical_oxdiff_formula 'C17 H17 N O2'
_shelx_space_group_comment
;
The symmetry employed for this shelxl refinement is uniquely defined
by the following loop, which should always be used as a source of
symmetry information in preference to the above space-group names.
They are only intended as comments.
;
_shelx_estimated_absorpt_t_max 0.975
_shelx_estimated_absorpt_t_min 0.961
_reflns_odcompleteness_completeness 99.90
_reflns_odcompleteness_iscentric 1
_reflns_odcompleteness_theta 28.51
_olex2_refinement_description
;
1. Fixed Uiso
 At 1.2 times of:
  All C(H) groups, All C(H,H) groups
 At 1.5 times of:
  All C(H,H,H) groups
2.a Ternary CH refined with riding coordinates:
 C6BB(H6BB), C6AB(H6AB), C6A(H6A), C1AA(H1AA)
2.b Secondary CH2 refined with riding coordinates:
 C4(H4A,H4B), C4B(H4BA,H4BB), C1B(H1BA,H1BB), C6B(H6BA,H6BC), C5(H5A,H5B),
 C1(H1A,H1B), C5B(H5BA,H5BB), C6(H6B,H6C)
2.c Aromatic/amide H refined with riding coordinates:
 C9(H9), C12(H12), C12B(H12B), C10(H10), C9B(H9B), C11B(H11B), C10B(H10B),
 C11(H11)
2.d Idealised Me refined as rotating group:
 C7B(H7BA,H7BB,H7BC), C7(H7A,H7B,H7C)
;
_olex2_submission_special_instructions 'No special instructions were received'

loop_
_space_group_symop_operation_xyz
'x, y, z'
'-x, -y, -z'

loop_
_atom_site_label
_atom_site_type_symbol
_atom_site_fract_x
_atom_site_fract_y
_atom_site_fract_z
_atom_site_U_iso_or_equiv
_atom_site_adp_type
_atom_site_occupancy
_atom_site_site_symmetry_order
_atom_site_calc_flag
_atom_site_refinement_flags_posn
O1 O 0.32218(17) 0.80417(14) 0.62423(14) 0.0162(4) Uani 1 1 d .
O2B O 0.77900(17) 0.70622(15) 0.38468(15) 0.0175(4) Uani 1 1 d .
O1B O 1.19555(17) 0.65944(15) 0.16314(16) 0.0196(4) Uani 1 1 d .
O2 O 0.71528(18) 0.82523(15) 0.84248(16) 0.0204(4) Uani 1 1 d .
N3B N 1.0064(2) 0.83943(16) 0.24866(16) 0.0130(4) Uani 1 1 d .
N3 N 0.5358(2) 0.65701(16) 0.74746(16) 0.0126(4) Uani 1 1 d .
C8 C 0.4140(2) 0.83985(18) 0.67934(19) 0.0117(4) Uani 1 1 d .
C13B C 0.8749(2) 0.66408(19) 0.32911(19) 0.0123(4) Uani 1 1 d .
C13 C 0.6134(2) 0.85232(19) 0.79249(19) 0.0128(4) Uani 1 1 d .
C8A C 0.4702(2) 0.95773(19) 0.67252(19) 0.0125(4) Uani 1 1 d .
C1A C 0.3935(2) 0.76263(19) 0.88133(19) 0.0136(4) Uani 1 1 d .
C2 C 0.4906(2) 0.77264(18) 0.77228(19) 0.0117(4) Uani 1 1 d .
C13A C 0.5865(2) 0.96554(19) 0.73663(19) 0.0132(4) Uani 1 1 d .
C1AB C 0.8799(2) 0.72788(19) 0.12181(19) 0.0131(4) Uani 1 1 d .
C0AA C 0.9262(2) 0.54450(19) 0.34314(19) 0.0131(4) Uani 1 1 d .
C2B C 0.9636(2) 0.72303(18) 0.23121(19) 0.0114(4) Uani 1 1 d .
C3 C 1.0493(2) 0.52929(19) 0.2772(2) 0.0136(4) Uani 1 1 d .
C8B C 1.0866(2) 0.63831(19) 0.21496(19) 0.0127(4) Uani 1 1 d .
C9 C 0.4222(2) 1.05267(19) 0.6104(2) 0.0150(4) Uani 1 1 d .
H9 H 0.3432 1.0474 0.5663 0.018 Uiso 1 1 calc R
C4 C 0.5277(3) 0.60544(19) 0.6355(2) 0.0161(5) Uani 1 1 d .
H4A H 0.6076 0.6277 0.5837 0.019 Uiso 1 1 calc R
H4B H 0.4414 0.6280 0.5994 0.019 Uiso 1 1 calc R
C6BB C 0.8856(2) 0.85130(19) 0.0778(2) 0.0147(4) Uani 1 1 d .
H6BB H 0.8916 0.8669 -0.0066 0.018 Uiso 1 1 calc R
C12 C 0.6586(2) 1.0678(2) 0.7413(2) 0.0166(5) Uani 1 1 d .
H12 H 0.7376 1.0731 0.7852 0.020 Uiso 1 1 calc R
C6AB C 0.9759(2) 0.91886(19) 0.1524(2) 0.0143(4) Uani 1 1 d .
H6AB H 1.0639 0.9395 0.1084 0.017 Uiso 1 1 calc R
C6A C 0.4982(2) 0.57426(19) 0.8420(2) 0.0151(5) Uani 1 1 d .
H6A H 0.5822 0.5544 0.8843 0.018 Uiso 1 1 calc R
C12B C 0.8684(2) 0.4560(2) 0.4112(2) 0.0166(5) Uani 1 1 d .
H12B H 0.7847 0.4668 0.4556 0.020 Uiso 1 1 calc R
C10 C 0.4942(3) 1.1548(2) 0.6155(2) 0.0182(5) Uani 1 1 d .
H10 H 0.4634 1.2209 0.5748 0.022 Uiso 1 1 calc R
C4B C 0.9934(3) 0.8966(2) 0.3586(2) 0.0179(5) Uani 1 1 d .
H4BA H 1.0739 0.8794 0.4047 0.021 Uiso 1 1 calc R
H4BB H 0.9081 0.8726 0.4029 0.021 Uiso 1 1 calc R
C1AA C 0.3962(2) 0.6378(2) 0.9200(2) 0.0160(5) Uani 1 1 d .
H1AA H 0.3915 0.6183 1.0037 0.019 Uiso 1 1 calc R
C1B C 0.7531(2) 0.8037(2) 0.1329(2) 0.0166(5) Uani 1 1 d .
H1BA H 0.6767 0.7886 0.0828 0.020 Uiso 1 1 calc R
H1BB H 0.7238 0.8302 0.2100 0.020 Uiso 1 1 calc R
C9B C 1.1189(3) 0.4241(2) 0.2781(2) 0.0179(5) Uani 1 1 d .
H9B H 1.2024 0.4132 0.2334 0.021 Uiso 1 1 calc R
C11B C 0.9376(3) 0.3510(2) 0.4119(2) 0.0202(5) Uani 1 1 d .
H11B H 0.9003 0.2888 0.4572 0.024 Uiso 1 1 calc R
C10B C 1.0614(3) 0.3359(2) 0.3467(2) 0.0205(5) Uani 1 1 d .
H10B H 1.1071 0.2637 0.3496 0.025 Uiso 1 1 calc R
C6B C 0.9163(3) 1.0253(2) 0.2112(2) 0.0185(5) Uani 1 1 d .
H6BA H 0.8149 1.0196 0.2242 0.022 Uiso 1 1 calc R
H6BC H 0.9387 1.0959 0.1653 0.022 Uiso 1 1 calc R
C5 C 0.5300(3) 0.4767(2) 0.6648(2) 0.0183(5) Uani 1 1 d .
H5A H 0.6258 0.4481 0.6701 0.022 Uiso 1 1 calc R
H5B H 0.4838 0.4326 0.6070 0.022 Uiso 1 1 calc R
C7B C 0.8823(3) 0.6275(2) 0.0427(2) 0.0179(5) Uani 1 1 d .
H7BA H 0.8431 0.5599 0.0838 0.027 Uiso 1 1 calc GR
H7BB H 0.9778 0.6111 0.0163 0.027 Uiso 1 1 calc GR
H7BC H 0.8276 0.6464 -0.0231 0.027 Uiso 1 1 calc GR
C1 C 0.2697(2) 0.6875(2) 0.8665(2) 0.0178(5) Uani 1 1 d .
H1A H 0.2514 0.6644 0.7882 0.021 Uiso 1 1 calc R
H1B H 0.1863 0.7002 0.9171 0.021 Uiso 1 1 calc R
C11 C 0.6112(3) 1.1622(2) 0.6795(2) 0.0194(5) Uani 1 1 d .
H11 H 0.6591 1.2329 0.6808 0.023 Uiso 1 1 calc R
C7 C 0.3824(3) 0.8593(2) 0.9645(2) 0.0192(5) Uani 1 1 d .
H7A H 0.3458 0.9279 0.9265 0.029 Uiso 1 1 calc GR
H7B H 0.4739 0.8758 0.9913 0.029 Uiso 1 1 calc GR
H7C H 0.3201 0.8368 1.0298 0.029 Uiso 1 1 calc GR
C5B C 0.9877(3) 1.0244(2) 0.3245(2) 0.0192(5) Uani 1 1 d .
H5BA H 0.9336 1.0683 0.3827 0.023 Uiso 1 1 calc R
H5BB H 1.0816 1.0571 0.3144 0.023 Uiso 1 1 calc R
C6 C 0.4502(3) 0.4680(2) 0.7813(2) 0.0194(5) Uani 1 1 d .
H6B H 0.3493 0.4702 0.7726 0.023 Uiso 1 1 calc R
H6C H 0.4743 0.3967 0.8235 0.023 Uiso 1 1 calc R

loop_
_atom_site_aniso_label
_atom_site_aniso_U_11
_atom_site_aniso_U_22
_atom_site_aniso_U_33
_atom_site_aniso_U_23
_atom_site_aniso_U_13
_atom_site_aniso_U_12
O1 0.0159(8) 0.0167(8) 0.0163(8) 0.0012(6) -0.0050(6) -0.0028(6)
O2B 0.0159(8) 0.0188(8) 0.0171(8) 0.0015(6) 0.0035(6) 0.0032(6)
O1B 0.0150(8) 0.0193(9) 0.0238(9) -0.0003(7) 0.0058(7) -0.0004(6)
O2 0.0193(9) 0.0195(9) 0.0232(9) 0.0000(7) -0.0088(7) -0.0011(7)
N3B 0.0181(9) 0.0082(8) 0.0126(9) 0.0005(7) -0.0015(7) -0.0010(7)
N3 0.0175(9) 0.0088(8) 0.0113(9) 0.0015(7) -0.0001(7) -0.0006(7)
C8 0.0128(10) 0.0106(10) 0.0114(10) 0.0008(8) 0.0011(8) 0.0008(8)
C13B 0.0125(10) 0.0122(10) 0.0123(10) 0.0013(8) -0.0011(8) -0.0009(8)
C13 0.0149(10) 0.0111(10) 0.0125(10) -0.0026(8) -0.0018(8) 0.0008(8)
C8A 0.0141(10) 0.0107(10) 0.0125(10) 0.0000(8) 0.0018(8) 0.0005(8)
C1A 0.0156(10) 0.0138(10) 0.0113(10) 0.0009(8) 0.0004(8) -0.0004(8)
C2 0.0141(10) 0.0089(10) 0.0122(10) 0.0000(8) -0.0013(8) 0.0001(8)
C13A 0.0145(10) 0.0121(10) 0.0129(10) -0.0013(8) 0.0010(8) 0.0005(8)
C1AB 0.0149(10) 0.0124(10) 0.0119(10) 0.0012(8) 0.0000(8) -0.0011(8)
C0AA 0.0146(10) 0.0110(10) 0.0140(10) -0.0001(8) -0.0037(8) -0.0028(8)
C2B 0.0136(10) 0.0082(9) 0.0124(10) 0.0000(8) 0.0002(8) -0.0006(8)
C3 0.0135(10) 0.0113(10) 0.0163(11) -0.0008(8) -0.0033(8) -0.0012(8)
C8B 0.0140(10) 0.0108(10) 0.0135(10) -0.0030(8) -0.0012(8) -0.0003(8)
C9 0.0162(10) 0.0125(10) 0.0160(11) 0.0018(8) 0.0024(8) 0.0017(8)
C4 0.0236(12) 0.0100(10) 0.0147(11) -0.0022(8) -0.0003(9) 0.0006(8)
C6BB 0.0173(11) 0.0139(11) 0.0125(10) 0.0019(8) 0.0001(8) 0.0005(8)
C12 0.0165(11) 0.0135(11) 0.0199(12) -0.0044(9) 0.0004(9) -0.0021(8)
C6AB 0.0156(10) 0.0116(10) 0.0154(11) 0.0027(8) 0.0001(8) 0.0003(8)
C6A 0.0210(11) 0.0110(10) 0.0134(10) 0.0037(8) -0.0034(9) -0.0024(8)
C12B 0.0174(11) 0.0156(11) 0.0172(11) 0.0038(9) -0.0047(9) -0.0047(9)
C10 0.0207(12) 0.0097(10) 0.0232(12) 0.0027(9) 0.0050(9) 0.0028(8)
C4B 0.0265(12) 0.0128(11) 0.0146(11) -0.0030(8) -0.0018(9) -0.0006(9)
C1AA 0.0210(11) 0.0141(11) 0.0126(10) 0.0033(8) 0.0007(9) -0.0018(8)
C1B 0.0144(11) 0.0192(11) 0.0163(11) 0.0025(9) -0.0022(9) 0.0005(9)
C9B 0.0189(11) 0.0140(11) 0.0213(12) -0.0025(9) -0.0052(9) 0.0017(9)
C11B 0.0246(12) 0.0117(11) 0.0251(13) 0.0057(9) -0.0106(10) -0.0066(9)
C10B 0.0218(12) 0.0091(10) 0.0314(14) 0.0007(9) -0.0099(10) 0.0010(9)
C6B 0.0224(12) 0.0113(10) 0.0215(12) 0.0009(9) 0.0010(9) 0.0025(9)
C5 0.0240(12) 0.0098(10) 0.0213(12) -0.0028(9) -0.0020(10) -0.0001(9)
C7B 0.0212(12) 0.0170(11) 0.0158(11) -0.0036(9) -0.0010(9) -0.0040(9)
C1 0.0159(11) 0.0192(11) 0.0179(11) 0.0020(9) 0.0020(9) -0.0029(9)
C11 0.0207(12) 0.0096(10) 0.0273(13) -0.0038(9) 0.0060(10) -0.0031(8)
C7 0.0244(12) 0.0189(12) 0.0143(11) -0.0037(9) 0.0004(9) 0.0022(9)
C5B 0.0237(12) 0.0117(11) 0.0224(12) -0.0041(9) -0.0007(10) -0.0001(9)
C6 0.0257(12) 0.0118(10) 0.0206(12) 0.0018(9) -0.0022(10) -0.0036(9)

loop_
_atom_type_symbol
_atom_type_description
_atom_type_scat_dispersion_real
_atom_type_scat_dispersion_imag
_atom_type_scat_source
C C 0.0033 0.0016 'International Tables Vol C Tables 4.2.6.8 and 6.1.1.4'
H H 0.0000 0.0000 'International Tables Vol C Tables 4.2.6.8 and 6.1.1.4'
N N 0.0061 0.0033 'International Tables Vol C Tables 4.2.6.8 and 6.1.1.4'
O O 0.0106 0.0060 'International Tables Vol C Tables 4.2.6.8 and 6.1.1.4'

loop_
_geom_angle_atom_site_label_1
_geom_angle_atom_site_label_2
_geom_angle_atom_site_label_3
_geom_angle
C2B N3B C6AB 113.06(17)
C2B N3B C4B 124.32(19)
C4B N3B C6AB 111.73(18)
C2 N3 C4 123.79(18)
C2 N3 C6A 112.43(18)
C4 N3 C6A 111.83(18)
O1 C8 C8A 126.0(2)
O1 C8 C2 126.6(2)
C8A C8 C2 107.42(18)
O2B C13B C0AA 125.3(2)
O2B C13B C2B 126.8(2)
C0AA C13B C2B 107.83(18)
O2 C13 C2 125.5(2)
O2 C13 C13A 126.4(2)
C13A C13 C2 108.09(18)
C13A C8A C8 110.85(19)
C13A C8A C9 121.1(2)
C9 C8A C8 128.0(2)
C1AA C1A C2 106.39(18)
C1 C1A C2 112.97(19)
C1 C1A C1AA 60.03(15)
C7 C1A C2 120.57(19)
C7 C1A C1AA 122.4(2)
C7 C1A C1 119.6(2)
N3 C2 C8 117.65(18)
N3 C2 C13 111.89(18)
N3 C2 C1A 106.05(17)
C8 C2 C13 102.47(17)
C8 C2 C1A 108.39(17)
C13 C2 C1A 110.32(18)
C8A C13A C13 109.28(19)
C12 C13A C13 129.5(2)
C12 C13A C8A 121.2(2)
C6BB C1AB C2B 106.29(18)
C1B C1AB C2B 113.24(19)
C1B C1AB C6BB 59.77(15)
C7B C1AB C2B 120.37(19)
C7B C1AB C6BB 122.4(2)
C7B C1AB C1B 119.9(2)
C3 C0AA C13B 110.29(19)
C12B C0AA C13B 128.1(2)
C12B C0AA C3 121.6(2)
N3B C2B C13B 116.91(18)
N3B C2B C1AB 105.85(17)
N3B C2B C8B 113.10(18)
C13B C2B C1AB 108.85(17)
C13B C2B C8B 102.26(17)
C8B C2B C1AB 109.79(17)
C0AA C3 C8B 109.51(19)
C9B C3 C0AA 120.9(2)
C9B C3 C8B 129.6(2)
O1B C8B C2B 125.5(2)
O1B C8B C3 126.4(2)
C3 C8B C2B 108.09(18)
C10 C9 C8A 117.6(2)
N3 C4 C5 102.72(18)
C6AB C6BB C1AB 108.82(18)
C1B C6BB C1AB 59.97(15)
C1B C6BB C6AB 117.1(2)
C13A C12 C11 117.8(2)
N3B C6AB C6BB 105.11(18)
N3B C6AB C6B 103.78(18)
C6BB C6AB C6B 119.2(2)
N3 C6A C1AA 105.12(18)
N3 C6A C6 104.02(18)
C1AA C6A C6 119.2(2)
C0AA C12B C11B 117.6(2)
C9 C10 C11 121.2(2)
N3B C4B C5B 103.52(19)
C1A C1AA C6A 108.57(19)
C1 C1AA C1A 59.90(15)
C1 C1AA C6A 116.8(2)
C6BB C1B C1AB 60.26(15)
C10B C9B C3 117.5(2)
C12B C11B C10B 121.0(2)
C9B C10B C11B 121.6(2)
C6AB C6B C5B 103.21(19)
C4 C5 C6 103.37(19)
C1A C1 C1AA 60.07(15)
C12 C11 C10 121.2(2)
C6B C5B C4B 103.45(19)
C6A C6 C5 102.97(19)

loop_
_geom_bond_atom_site_label_1
_geom_bond_atom_site_label_2
_geom_bond_distance
O1 C8 1.211(3)
O2B C13B 1.216(3)
O1B C8B 1.213(3)
O2 C13 1.212(3)
N3B C2B 1.445(3)
N3B C6AB 1.482(3)
N3B C4B 1.466(3)
N3 C2 1.447(3)
N3 C4 1.464(3)
N3 C6A 1.482(3)
C8 C8A 1.480(3)
C8 C2 1.546(3)
C13B C0AA 1.486(3)
C13B C2B 1.545(3)
C13 C2 1.548(3)
C13 C13A 1.486(3)
C8A C13A 1.394(3)
C8A C9 1.401(3)
C1A C2 1.549(3)
C1A C1AA 1.514(3)
C1A C1 1.511(3)
C1A C7 1.509(3)
C13A C12 1.390(3)
C1AB C2B 1.555(3)
C1AB C6BB 1.516(3)
C1AB C1B 1.512(3)
C1AB C7B 1.511(3)
C0AA C3 1.400(3)
C0AA C12B 1.390(3)
C2B C8B 1.552(3)
C3 C8B 1.486(3)
C3 C9B 1.397(3)
C9 C10 1.389(3)
C4 C5 1.532(3)
C6BB C6AB 1.511(3)
C6BB C1B 1.509(3)
C12 C11 1.391(3)
C6AB C6B 1.531(3)
C6A C1AA 1.514(3)
C6A C6 1.532(3)
C12B C11B 1.393(3)
C10 C11 1.399(4)
C4B C5B 1.534(3)
C1AA C1 1.513(3)
C9B C10B 1.389(4)
C11B C10B 1.401(4)
C6B C5B 1.532(3)
C5 C6 1.534(4)
